data_7207500
loop_
_publ_author_name
'Zhao, Zujin'
'Chan, Carrie Y. K.'
'Chen, Shuming'
'Deng, Chunmei'
'Lam, Jacky W. Y.'
'Jim, Cathy K. W.'
'Hong, Yuning'
'Lu, Ping'
'Chang, Zhengfeng'
'Chen, Xiaopeng'
'Lu, Ping'
'Kwok, Hoi Sing'
'Qiu, Huayu'
'Tang, Ben Zhong'

_publ_section_title
;
 Using tetraphenylethene and carbazole to create efficient luminophores
 with aggregation-induced emission, high thermal stability, and good
 hole-transporting property
;
_journal_issue 10
_journal_name_full 'Journal of Materials Chemistry'
_journal_page_first 4527
_journal_paper_doi 10.1039/c2jm14914a
_journal_volume 22
_journal_year 2012
_chemical_formula_sum 'C45 H33 Cl2 N'
_chemical_formula_weight 658.62
_chemical_name_systematic
;
?
;
_space_group_IT_number 14
_symmetry_cell_setting monoclinic
_symmetry_space_group_name_Hall '-P 2ybc'
_symmetry_space_group_name_H-M 'P 1 21/c 1'
_atom_sites_solution_hydrogens geom
_atom_sites_solution_primary direct
_atom_sites_solution_secondary difmap
_audit_creation_method SHELXL-97
_cell_angle_alpha 90.00
_cell_angle_beta 98.263(2)
_cell_angle_gamma 90.00
_cell_formula_units_Z 4
_cell_length_a 21.295(2)
_cell_length_b 16.3989(19)
_cell_length_c 9.7404(11)
_cell_measurement_reflns_used 4132
_cell_measurement_temperature 173(2)
_cell_measurement_theta_max 26.24
_cell_measurement_theta_min 2.48
_cell_volume 3366.2(6)
_computing_structure_refinement 'SHELXL-97 (Sheldrick, 1997)'
_computing_structure_solution 'SHELXS-97 (Sheldrick, 1990)'
_diffrn_ambient_temperature 173(2)
_diffrn_measured_fraction_theta_full 0.936
_diffrn_measured_fraction_theta_max 0.935
_diffrn_radiation_monochromator graphite
_diffrn_radiation_source 'fine-focus sealed tube'
_diffrn_radiation_type MoK\a
_diffrn_radiation_wavelength 0.71073
_diffrn_reflns_av_R_equivalents 0.0405
_diffrn_reflns_av_sigmaI/netI 0.0469
_diffrn_reflns_limit_h_max 25
_diffrn_reflns_limit_h_min -25
_diffrn_reflns_limit_k_max 19
_diffrn_reflns_limit_k_min -19
_diffrn_reflns_limit_l_max 11
_diffrn_reflns_limit_l_min -11
_diffrn_reflns_number 18495
_diffrn_reflns_theta_full 25.00
_diffrn_reflns_theta_max 25.50
_diffrn_reflns_theta_min 1.57
_exptl_absorpt_coefficient_mu 0.227
_exptl_absorpt_correction_T_max 1.00
_exptl_absorpt_correction_T_min 0.90
_exptl_absorpt_correction_type multi-scan
_exptl_absorpt_process_details SADABS
_exptl_crystal_colour colorless
_exptl_crystal_density_diffrn 1.300
_exptl_crystal_density_method 'not measured'
_exptl_crystal_description block
_exptl_crystal_F_000 1376
_exptl_crystal_size_max 0.40
_exptl_crystal_size_mid 0.25
_exptl_crystal_size_min 0.10
_refine_diff_density_max 0.740
_refine_diff_density_min -0.348
_refine_diff_density_rms 0.074
_refine_ls_extinction_method none
_refine_ls_goodness_of_fit_ref 1.045
_refine_ls_hydrogen_treatment constr
_refine_ls_matrix_type full
_refine_ls_number_parameters 433
_refine_ls_number_reflns 5854
_refine_ls_number_restraints 0
_refine_ls_restrained_S_all 1.045
_refine_ls_R_factor_all 0.0886
_refine_ls_R_factor_gt 0.0683
_refine_ls_shift/su_max 0.000
_refine_ls_shift/su_mean 0.000
_refine_ls_structure_factor_coef Fsqd
_refine_ls_weighting_details 'calc w=1/[\s^2^(Fo^2^)+(0.0980P)^2^+2.2600P] where P=(Fo^2^+2Fc^2^)/3'
_refine_ls_weighting_scheme calc
_refine_ls_wR_factor_gt 0.1637
_refine_ls_wR_factor_ref 0.1743
_reflns_number_gt 4556
_reflns_number_total 5854
_reflns_threshold_expression >2sigma(I)
_cod_data_source_file c2jm14914a.txt
_cod_data_source_block zhao29
_cod_depositor_comments
;
The following automatic conversions were performed:

'_symmetry_cell_setting' value 'Monoclinic' changed to 'monoclinic'
according to /home/saulius/struct/CIF-dictionaries/cif_core.dic
dictionary named 'cif_core.dic' version 2.4.1 from 2010-06-29.

Automatic conversion script
Id: cif_fix_values 1715 2011-07-08 13:25:40Z adriana 
;
_cod_original_cell_volume 3366.2(7)
_cod_original_sg_symbol_H-M P2(1)/c
_cod_database_code 7207500

loop_
_symmetry_equiv_pos_as_xyz
'x, y, z'
'-x, y+1/2, -z+1/2'
'-x, -y, -z'
'x, -y-1/2, z-1/2'

loop_
_atom_site_label
_atom_site_type_symbol
_atom_site_fract_x
_atom_site_fract_y
_atom_site_fract_z
_atom_site_U_iso_or_equiv
_atom_site_adp_type
_atom_site_occupancy
_atom_site_symmetry_multiplicity
_atom_site_calc_flag
_atom_site_refinement_flags
N1 N 0.59122(12) 0.39485(17) 0.1440(3) 0.0279(6) Uani 1 1 d .
C1 C 0.62504(14) 0.46263(19) 0.2002(3) 0.0263(7) Uani 1 1 d .
C2 C 0.60384(16) 0.5273(2) 0.2729(3) 0.0319(7) Uani 1 1 d .
H2A H 0.5614 0.5293 0.2925 0.038 Uiso 1 1 calc R
C3 C 0.64686(17) 0.5889(2) 0.3159(4) 0.0366(8) Uani 1 1 d .
H3A H 0.6338 0.6341 0.3661 0.044 Uiso 1 1 calc R
C4 C 0.70940(17) 0.5853(2) 0.2862(4) 0.0376(9) Uani 1 1 d .
H4A H 0.7382 0.6279 0.3175 0.045 Uiso 1 1 calc R
C5 C 0.73001(15) 0.5210(2) 0.2123(3) 0.0331(8) Uani 1 1 d .
H5A H 0.7723 0.5197 0.1920 0.040 Uiso 1 1 calc R
C6 C 0.68781(14) 0.4583(2) 0.1680(3) 0.0286(7) Uani 1 1 d .
C7 C 0.69169(14) 0.3854(2) 0.0893(3) 0.0304(7) Uani 1 1 d .
C8 C 0.74020(15) 0.3483(2) 0.0253(4) 0.0347(8) Uani 1 1 d .
H8A H 0.7807 0.3733 0.0309 0.042 Uiso 1 1 calc R
C9 C 0.72830(17) 0.2766(3) -0.0443(4) 0.0425(9) Uani 1 1 d .
H9A H 0.7610 0.2514 -0.0862 0.051 Uiso 1 1 calc R
C10 C 0.66868(17) 0.2395(2) -0.0551(4) 0.0380(8) Uani 1 1 d .
H10A H 0.6615 0.1895 -0.1043 0.046 Uiso 1 1 calc R
C11 C 0.61987(16) 0.2741(2) 0.0045(4) 0.0335(8) Uani 1 1 d .
H11A H 0.5794 0.2488 -0.0032 0.040 Uiso 1 1 calc R
C12 C 0.63183(14) 0.3473(2) 0.0762(3) 0.0274(7) Uani 1 1 d .
C13 C 0.52661(14) 0.37816(18) 0.1583(3) 0.0240(6) Uani 1 1 d .
C14 C 0.51040(15) 0.36856(19) 0.2923(3) 0.0276(7) Uani 1 1 d .
H14A H 0.5424 0.3707 0.3710 0.033 Uiso 1 1 calc R
C15 C 0.44802(15) 0.35612(18) 0.3094(3) 0.0265(7) Uani 1 1 d .
H15A H 0.4375 0.3497 0.4004 0.032 Uiso 1 1 calc R
C16 C 0.39941(13) 0.35270(16) 0.1948(3) 0.0196(6) Uani 1 1 d .
C17 C 0.41714(15) 0.3641(2) 0.0636(3) 0.0280(7) Uani 1 1 d .
H17A H 0.3853 0.3635 -0.0155 0.034 Uiso 1 1 calc R
C18 C 0.47975(16) 0.3763(2) 0.0457(3) 0.0325(8) Uani 1 1 d .
H18A H 0.4904 0.3834 -0.0450 0.039 Uiso 1 1 calc R
C20 C 0.13638(12) 0.31211(15) 0.2773(3) 0.0125(5) Uani 1 1 d .
C21 C 0.20376(12) 0.32262(14) 0.2544(3) 0.0120(5) Uani 1 1 d .
C22 C 0.21996(13) 0.36985(15) 0.1450(3) 0.0145(5) Uani 1 1 d .
H22A H 0.1875 0.3959 0.0833 0.017 Uiso 1 1 calc R
C23 C 0.28314(13) 0.37908(16) 0.1253(3) 0.0164(6) Uani 1 1 d .
H23A H 0.2930 0.4113 0.0503 0.020 Uiso 1 1 calc R
C24 C 0.33206(13) 0.34177(16) 0.2139(3) 0.0162(6) Uani 1 1 d .
C25 C 0.31573(13) 0.29453(16) 0.3232(3) 0.0179(6) Uani 1 1 d .
H25A H 0.3482 0.2688 0.3854 0.021 Uiso 1 1 calc R
C26 C 0.25276(13) 0.28479(15) 0.3418(3) 0.0161(6) Uani 1 1 d .
H26A H 0.2428 0.2516 0.4157 0.019 Uiso 1 1 calc R
C30 C 0.09743(12) 0.37631(15) 0.2897(3) 0.0117(5) Uani 1 1 d .
C31 C 0.12142(12) 0.46230(15) 0.2984(3) 0.0121(5) Uani 1 1 d .
C32 C 0.17682(12) 0.48349(16) 0.3877(3) 0.0163(6) Uani 1 1 d .
H32A H 0.1989 0.4433 0.4461 0.020 Uiso 1 1 calc R
C33 C 0.19942(13) 0.56330(17) 0.3908(3) 0.0202(6) Uani 1 1 d .
H33A H 0.2369 0.5774 0.4512 0.024 Uiso 1 1 calc R
C34 C 0.16720(14) 0.62235(16) 0.3057(3) 0.0236(7) Uani 1 1 d .
H34A H 0.1830 0.6765 0.3070 0.028 Uiso 1 1 calc R
C35 C 0.11227(15) 0.60227(17) 0.2196(3) 0.0236(7) Uani 1 1 d .
H35A H 0.0903 0.6426 0.1614 0.028 Uiso 1 1 calc R
C36 C 0.08899(13) 0.52291(15) 0.2177(3) 0.0157(5) Uani 1 1 d .
H36A H 0.0503 0.5100 0.1604 0.019 Uiso 1 1 calc R
C41 C 0.11642(12) 0.22516(15) 0.2881(3) 0.0109(5) Uani 1 1 d .
C42 C 0.13303(12) 0.16742(15) 0.1950(3) 0.0127(5) Uani 1 1 d .
H42A H 0.1560 0.1838 0.1229 0.015 Uiso 1 1 calc R
C43 C 0.11624(12) 0.08560(15) 0.2067(3) 0.0139(5) Uani 1 1 d .
H43A H 0.1275 0.0469 0.1419 0.017 Uiso 1 1 calc R
C44 C 0.08330(13) 0.06054(15) 0.3118(3) 0.0150(5) Uani 1 1 d .
H44A H 0.0721 0.0048 0.3195 0.018 Uiso 1 1 calc R
C45 C 0.06660(12) 0.11782(16) 0.4063(3) 0.0147(5) Uani 1 1 d .
H45A H 0.0441 0.1011 0.4790 0.018 Uiso 1 1 calc R
C46 C 0.08289(12) 0.19920(15) 0.3940(3) 0.0130(5) Uani 1 1 d .
H46A H 0.0711 0.2379 0.4583 0.016 Uiso 1 1 calc R
C51 C 0.02838(12) 0.36542(14) 0.2964(3) 0.0121(5) Uani 1 1 d .
C52 C 0.00103(13) 0.40022(15) 0.4059(3) 0.0139(5) Uani 1 1 d .
H52A H 0.0266 0.4322 0.4735 0.017 Uiso 1 1 calc R
C53 C -0.06271(13) 0.38854(16) 0.4167(3) 0.0175(6) Uani 1 1 d .
H53A H -0.0799 0.4099 0.4939 0.021 Uiso 1 1 calc R
C54 C -0.10154(13) 0.34523(16) 0.3133(3) 0.0199(6) Uani 1 1 d .
H54A H -0.1454 0.3384 0.3188 0.024 Uiso 1 1 calc R
C55 C -0.07555(13) 0.31250(16) 0.2033(3) 0.0189(6) Uani 1 1 d .
H55A H -0.1018 0.2836 0.1324 0.023 Uiso 1 1 calc R
C56 C -0.01137(12) 0.32158(15) 0.1958(3) 0.0136(5) Uani 1 1 d .
H56A H 0.0059 0.2975 0.1207 0.016 Uiso 1 1 calc R
C1S C 0.3907(3) 0.5849(3) 0.2620(5) 0.0741(15) Uani 1 1 d .
H1SA H 0.3556 0.6224 0.2267 0.089 Uiso 1 1 calc R
H1SB H 0.3952 0.5447 0.1882 0.089 Uiso 1 1 calc R
Cl1 Cl 0.37194(5) 0.53329(6) 0.41085(10) 0.0491(3) Uani 1 1 d .
Cl2 Cl 0.46248(5) 0.64133(7) 0.30138(11) 0.0558(3) Uani 1 1 d .

loop_
_atom_site_aniso_label
_atom_site_aniso_U_11
_atom_site_aniso_U_22
_atom_site_aniso_U_33
_atom_site_aniso_U_23
_atom_site_aniso_U_13
_atom_site_aniso_U_12
N1 0.0139(13) 0.0365(14) 0.0343(15) -0.0004(12) 0.0072(11) -0.0060(11)
C1 0.0172(15) 0.0343(17) 0.0272(16) 0.0072(13) 0.0022(12) -0.0080(12)
C2 0.0250(17) 0.0363(18) 0.0341(18) 0.0039(14) 0.0031(14) -0.0088(14)
C3 0.037(2) 0.0357(18) 0.0355(19) 0.0020(15) 0.0009(15) -0.0108(15)
C4 0.0281(19) 0.045(2) 0.0357(19) 0.0158(16) -0.0085(15) -0.0202(15)
C5 0.0190(16) 0.049(2) 0.0293(17) 0.0168(15) -0.0028(13) -0.0105(14)
C6 0.0159(16) 0.0447(19) 0.0243(16) 0.0166(14) 0.0005(12) -0.0058(13)
C7 0.0119(15) 0.048(2) 0.0313(17) 0.0160(15) 0.0041(13) 0.0003(13)
C8 0.0151(16) 0.057(2) 0.0333(18) 0.0158(17) 0.0084(13) 0.0023(15)
C9 0.0293(19) 0.057(2) 0.045(2) 0.0156(18) 0.0180(16) 0.0131(17)
C10 0.039(2) 0.0417(19) 0.0358(19) 0.0096(15) 0.0148(16) 0.0078(16)
C11 0.0259(17) 0.0391(18) 0.0380(19) 0.0046(15) 0.0132(14) -0.0011(14)
C12 0.0148(15) 0.0390(18) 0.0294(17) 0.0093(14) 0.0062(13) 0.0002(13)
C13 0.0134(14) 0.0263(15) 0.0330(17) -0.0004(13) 0.0055(12) -0.0032(11)
C14 0.0194(16) 0.0294(16) 0.0332(17) -0.0016(13) 0.0007(13) -0.0031(12)
C15 0.0248(17) 0.0282(16) 0.0271(16) -0.0016(13) 0.0056(13) -0.0028(12)
C16 0.0152(14) 0.0179(13) 0.0266(15) -0.0020(11) 0.0060(12) -0.0033(10)
C17 0.0203(16) 0.0372(17) 0.0267(16) -0.0028(13) 0.0039(13) -0.0050(13)
C18 0.0271(18) 0.0439(19) 0.0284(17) -0.0028(14) 0.0107(14) -0.0066(14)
C20 0.0150(14) 0.0135(12) 0.0093(12) -0.0001(9) 0.0032(10) 0.0003(10)
C21 0.0125(13) 0.0092(11) 0.0155(13) -0.0046(10) 0.0057(10) -0.0011(10)
C22 0.0125(13) 0.0164(12) 0.0149(13) -0.0007(10) 0.0029(10) -0.0004(10)
C23 0.0159(14) 0.0192(13) 0.0152(13) 0.0002(10) 0.0057(11) -0.0037(10)
C24 0.0130(14) 0.0144(12) 0.0220(14) -0.0054(11) 0.0053(11) -0.0029(10)
C25 0.0138(14) 0.0170(13) 0.0224(14) 0.0037(11) 0.0012(11) 0.0025(10)
C26 0.0156(14) 0.0131(12) 0.0206(14) 0.0059(10) 0.0063(11) 0.0017(10)
C30 0.0132(13) 0.0130(12) 0.0096(12) 0.0008(9) 0.0034(10) -0.0007(10)
C31 0.0123(13) 0.0126(12) 0.0131(12) -0.0040(10) 0.0075(10) -0.0001(10)
C32 0.0113(13) 0.0149(12) 0.0236(14) -0.0052(11) 0.0058(11) -0.0007(10)
C33 0.0120(14) 0.0224(14) 0.0279(15) -0.0096(12) 0.0083(12) -0.0036(11)
C34 0.0224(16) 0.0125(13) 0.0391(18) -0.0057(12) 0.0153(14) -0.0082(11)
C35 0.0318(17) 0.0133(13) 0.0271(16) 0.0031(11) 0.0097(13) 0.0057(12)
C36 0.0156(13) 0.0156(13) 0.0163(13) -0.0025(10) 0.0038(10) 0.0009(10)
C41 0.0088(12) 0.0124(12) 0.0112(12) 0.0010(9) 0.0008(9) -0.0003(9)
C42 0.0088(13) 0.0176(13) 0.0116(12) 0.0012(10) 0.0015(10) 0.0026(10)
C43 0.0097(13) 0.0133(12) 0.0186(13) -0.0048(10) 0.0019(10) 0.0002(10)
C44 0.0132(13) 0.0122(12) 0.0185(14) -0.0001(10) -0.0011(10) -0.0014(10)
C45 0.0118(13) 0.0183(13) 0.0141(13) 0.0014(10) 0.0027(10) -0.0024(10)
C46 0.0110(13) 0.0129(12) 0.0152(13) -0.0028(10) 0.0017(10) 0.0015(10)
C51 0.0111(13) 0.0093(11) 0.0163(13) 0.0052(10) 0.0032(10) 0.0026(9)
C52 0.0148(13) 0.0123(12) 0.0154(13) -0.0016(10) 0.0050(10) 0.0013(10)
C53 0.0174(14) 0.0154(13) 0.0217(14) 0.0040(11) 0.0102(11) 0.0048(10)
C54 0.0104(14) 0.0163(13) 0.0346(16) 0.0021(12) 0.0089(12) -0.0009(10)
C55 0.0178(15) 0.0159(13) 0.0229(15) -0.0003(11) 0.0022(11) -0.0044(11)
C56 0.0140(13) 0.0103(12) 0.0169(13) -0.0013(10) 0.0038(10) 0.0004(10)
C1S 0.097(4) 0.070(3) 0.050(3) 0.011(2) -0.010(3) -0.001(3)
Cl1 0.0549(6) 0.0450(5) 0.0466(6) -0.0033(4) 0.0043(5) 0.0080(4)
Cl2 0.0550(7) 0.0654(7) 0.0499(6) -0.0005(5) 0.0178(5) 0.0101(5)

loop_
_atom_type_symbol
_atom_type_description
_atom_type_scat_dispersion_real
_atom_type_scat_dispersion_imag
_atom_type_scat_source
C C 0.0033 0.0016 'International Tables Vol C Tables 4.2.6.8 and 6.1.1.4'
H H 0.0000 0.0000 'International Tables Vol C Tables 4.2.6.8 and 6.1.1.4'
N N 0.0061 0.0033 'International Tables Vol C Tables 4.2.6.8 and 6.1.1.4'
Cl Cl 0.1484 0.1585 'International Tables Vol C Tables 4.2.6.8 and 6.1.1.4'

loop_
_geom_angle_atom_site_label_1
_geom_angle_atom_site_label_2
_geom_angle_atom_site_label_3
_geom_angle
C1 N1 C12 108.1(2)
C1 N1 C13 124.4(3)
C12 N1 C13 127.5(3)
C2 C1 N1 128.5(3)
C2 C1 C6 122.5(3)
N1 C1 C6 108.9(3)
C1 C2 C3 117.5(3)
C2 C3 C4 120.8(3)
C5 C4 C3 121.4(3)
C4 C5 C6 119.0(3)
C5 C6 C1 118.8(3)
C5 C6 C7 134.4(3)
C1 C6 C7 106.8(3)
C12 C7 C8 118.5(3)
C12 C7 C6 107.4(3)
C8 C7 C6 134.1(3)
C9 C8 C7 119.6(3)
C8 C9 C10 121.0(3)
C11 C10 C9 121.2(4)
C10 C11 C12 118.0(3)
C11 C12 N1 129.5(3)
C11 C12 C7 121.7(3)
N1 C12 C7 108.8(3)
C18 C13 C14 119.5(3)
C18 C13 N1 121.7(3)
C14 C13 N1 118.7(3)
C15 C14 C13 119.9(3)
C14 C15 C16 121.4(3)
C17 C16 C15 117.1(3)
C17 C16 C24 121.7(3)
C15 C16 C24 121.2(3)
C18 C17 C16 121.8(3)
C13 C18 C17 120.4(3)
C30 C20 C21 122.5(2)
C30 C20 C41 123.4(2)
C21 C20 C41 114.2(2)
C26 C21 C22 117.8(2)
C26 C21 C20 120.5(2)
C22 C21 C20 121.6(2)
C23 C22 C21 120.8(2)
C22 C23 C24 121.2(2)
C23 C24 C25 117.9(2)
C23 C24 C16 121.3(2)
C25 C24 C16 120.8(2)
C26 C25 C24 120.9(3)
C25 C26 C21 121.4(2)
C20 C30 C51 122.0(2)
C20 C30 C31 121.8(2)
C51 C30 C31 116.1(2)
C36 C31 C32 118.6(2)
C36 C31 C30 120.3(2)
C32 C31 C30 121.1(2)
C33 C32 C31 120.2(3)
C34 C33 C32 120.1(3)
C35 C34 C33 120.0(3)
C34 C35 C36 120.1(3)
C31 C36 C35 121.0(3)
C42 C41 C46 118.5(2)
C42 C41 C20 120.1(2)
C46 C41 C20 121.4(2)
C41 C42 C43 120.5(2)
C44 C43 C42 120.6(2)
C43 C44 C45 119.5(2)
C46 C45 C44 119.9(2)
C45 C46 C41 121.0(2)
C56 C51 C52 117.7(2)
C56 C51 C30 122.1(2)
C52 C51 C30 120.2(2)
C53 C52 C51 121.1(2)
C52 C53 C54 119.9(2)
C55 C54 C53 119.5(2)
C54 C55 C56 120.4(3)
C55 C56 C51 121.3(2)
Cl1 C1S Cl2 111.0(3)

loop_
_geom_bond_atom_site_label_1
_geom_bond_atom_site_label_2
_geom_bond_distance
N1 C1 1.393(4)
N1 C12 1.399(4)
N1 C13 1.429(4)
C1 C2 1.386(5)
C1 C6 1.418(4)
C2 C3 1.388(5)
C3 C4 1.404(5)
C4 C5 1.384(6)
C5 C6 1.393(5)
C6 C7 1.429(5)
C7 C12 1.409(4)
C7 C8 1.418(5)
C8 C9 1.363(6)
C9 C10 1.398(5)
C10 C11 1.383(5)
C11 C12 1.393(5)
C13 C18 1.373(5)
C13 C14 1.407(4)
C14 C15 1.378(4)
C15 C16 1.411(4)
C16 C17 1.396(4)
C16 C24 1.483(4)
C17 C18 1.384(4)
C20 C30 1.356(4)
C20 C21 1.494(4)
C20 C41 1.496(3)
C21 C26 1.394(4)
C21 C22 1.400(4)
C22 C23 1.394(4)
C23 C24 1.395(4)
C24 C25 1.400(4)
C25 C26 1.388(4)
C30 C51 1.492(4)
C30 C31 1.498(3)
C31 C36 1.388(4)
C31 C32 1.405(4)
C32 C33 1.393(4)
C33 C34 1.390(4)
C34 C35 1.378(4)
C35 C36 1.392(4)
C41 C42 1.392(3)
C41 C46 1.402(3)
C42 C43 1.397(4)
C43 C44 1.384(4)
C44 C45 1.397(4)
C45 C46 1.388(4)
C51 C56 1.399(4)
C51 C52 1.407(4)
C52 C53 1.390(4)
C53 C54 1.401(4)
C54 C55 1.383(4)
C55 C56 1.387(4)
C1S Cl1 1.773(5)
C1S Cl2 1.781(6)
